data_2227577
loop_
_publ_author_name
'Fun, Hoong-Kun'
'Chanawanno, Kullapa'
'Chantrapromma, Suchada'

_publ_section_title
;
 2-[(<i>E</i>)-4-(Dimethylamino)styryl]-1-methylpyridinium
 4-chlorobenzenesulfonate monohydrate
;
_journal_coeditor_code HB5695
_journal_issue 11
_journal_name_full 'Acta Crystallographica Section E'
_journal_page_first o2992
_journal_page_last o2993
_journal_paper_doi 10.1107/S1600536810043230
_journal_volume 66
_journal_year 2010
_chemical_formula_iupac 'C16 H19 N2 + , C6 H4 Cl O3 S - , H2 O'
_chemical_formula_moiety 'C16 H19 N2 +, C6 H4 Cl O3 S -, H2 O'
_chemical_formula_sum 'C22 H25 Cl N2 O4 S'
_chemical_formula_weight 448.96
_chemical_melting_point_gt 516
_chemical_melting_point_lt 517
_chemical_name_systematic
;
2-[(<i>E</i>)-4-(Dimethylamino)styryl]-1-methylpyridinium
4-chlorobenzenesulfonate monohydrate
;
_space_group_IT_number 2
_symmetry_cell_setting triclinic
_symmetry_space_group_name_Hall '-P 1'
_symmetry_space_group_name_H-M 'P -1'
_atom_sites_solution_hydrogens geom
_atom_sites_solution_primary direct
_atom_sites_solution_secondary difmap
_audit_creation_method SHELXL97
_cell_angle_alpha 95.7210(10)
_cell_angle_beta 90.5000(10)
_cell_angle_gamma 91.2600(10)
_cell_formula_units_Z 2
_cell_length_a 6.38950(10)
_cell_length_b 9.8739(2)
_cell_length_c 17.0074(3)
_cell_measurement_reflns_used 6156
_cell_measurement_temperature 100
_cell_measurement_theta_max 29.95
_cell_measurement_theta_min 1.20
_cell_volume 1067.32(3)
_computing_cell_refinement 'SAINT (Bruker, 2009)'
_computing_data_collection 'APEX2 (Bruker, 2009)'
_computing_data_reduction 'SAINT (Bruker, 2009)'
_computing_molecular_graphics 'SHELXTL (Sheldrick, 2008)'
_computing_publication_material
;
SHELXTL (Sheldrick, 2008) and PLATON (Spek, 2009)
;
_computing_structure_refinement 'SHELXTL (Sheldrick, 2008)'
_computing_structure_solution 'SHELXTL (Sheldrick, 2008)'
_diffrn_ambient_temperature 100
_diffrn_measured_fraction_theta_full 0.996
_diffrn_measured_fraction_theta_max 0.996
_diffrn_measurement_device_type 'Bruker APEX DUO CCD'
_diffrn_measurement_method '\f and \w'
_diffrn_radiation_monochromator graphite
_diffrn_radiation_source 'sealed tube'
_diffrn_radiation_type MoK\a
_diffrn_radiation_wavelength 0.71073
_diffrn_reflns_av_R_equivalents 0.0649
_diffrn_reflns_av_sigmaI/netI 0.0672
_diffrn_reflns_limit_h_max 8
_diffrn_reflns_limit_h_min -8
_diffrn_reflns_limit_k_max 13
_diffrn_reflns_limit_k_min -12
_diffrn_reflns_limit_l_max 23
_diffrn_reflns_limit_l_min -23
_diffrn_reflns_number 23113
_diffrn_reflns_theta_full 29.95
_diffrn_reflns_theta_max 29.95
_diffrn_reflns_theta_min 1.20
_diffrn_standards_number 0
_exptl_absorpt_coefficient_mu 0.309
_exptl_absorpt_correction_T_max 0.984
_exptl_absorpt_correction_T_min 0.912
_exptl_absorpt_correction_type multi-scan
_exptl_absorpt_process_details '(SADABS; Bruker, 2009)'
_exptl_crystal_colour orange
_exptl_crystal_density_diffrn 1.397
_exptl_crystal_density_method 'not measured'
_exptl_crystal_description block
_exptl_crystal_F_000 472
_exptl_crystal_size_max 0.31
_exptl_crystal_size_mid 0.10
_exptl_crystal_size_min 0.05
_refine_diff_density_max 0.465
_refine_diff_density_min -0.430
_refine_ls_extinction_method none
_refine_ls_goodness_of_fit_ref 1.032
_refine_ls_hydrogen_treatment mixed
_refine_ls_matrix_type full
_refine_ls_number_parameters 282
_refine_ls_number_reflns 6156
_refine_ls_number_restraints 0
_refine_ls_restrained_S_all 1.032
_refine_ls_R_factor_all 0.0891
_refine_ls_R_factor_gt 0.0566
_refine_ls_shift/su_max 0.001
_refine_ls_shift/su_mean 0.001
_refine_ls_structure_factor_coef Fsqd
_refine_ls_weighting_details 'calc w = 1/[\s^2^(Fo^2^)+(0.0548P)^2^+0.6370P] where P=(Fo^2^+2Fc^2^)/3'
_refine_ls_weighting_scheme calc
_refine_ls_wR_factor_gt 0.1218
_refine_ls_wR_factor_ref 0.1354
_reflns_number_gt 4327
_reflns_number_total 6156
_reflns_threshold_expression I>2\s(I)
_cod_data_source_file hb5695.cif
_cod_data_source_block I
_cod_database_code 2227577
_cod_database_fobs_code 2227577

loop_
_symmetry_equiv_pos_as_xyz
'x, y, z'
'-x, -y, -z'

loop_
_atom_site_type_symbol
_atom_site_label
_atom_site_fract_x
_atom_site_fract_y
_atom_site_fract_z
_atom_site_U_iso_or_equiv
_atom_site_adp_type
_atom_site_calc_flag
_atom_site_refinement_flags
_atom_site_occupancy
_atom_site_disorder_assembly
_atom_site_disorder_group
N N1 0.0246(3) 0.11936(19) 0.10897(11) 0.0156(4) Uani d . 1 . .
N N2 1.2149(3) 0.17645(19) 0.39494(11) 0.0193(4) Uani d . 1 . .
C C1 -0.1576(3) 0.0753(2) 0.07232(13) 0.0173(4) Uani d . 1 . .
H H1A -0.2417 0.1374 0.0500 0.021 Uiso calc R 1 . .
C C2 -0.2199(3) -0.0591(2) 0.06768(13) 0.0188(5) Uani d . 1 . .
H H2A -0.3458 -0.0881 0.0431 0.023 Uiso calc R 1 . .
C C3 -0.0922(3) -0.1511(2) 0.10026(13) 0.0189(5) Uani d . 1 . .
H H3A -0.1307 -0.2429 0.0969 0.023 Uiso calc R 1 . .
C C4 0.0920(3) -0.1056(2) 0.13766(13) 0.0174(4) Uani d . 1 . .
H H4A 0.1774 -0.1676 0.1594 0.021 Uiso calc R 1 . .
C C5 0.1533(3) 0.0327(2) 0.14361(12) 0.0157(4) Uani d . 1 . .
C C6 0.3439(3) 0.0866(2) 0.18323(13) 0.0167(4) Uani d . 1 . .
H H6A 0.3830 0.1767 0.1785 0.020 Uiso calc R 1 . .
C C7 0.4671(3) 0.0127(2) 0.22659(13) 0.0167(4) Uani d . 1 . .
H H7A 0.4256 -0.0776 0.2294 0.020 Uiso calc R 1 . .
C C8 0.6572(3) 0.0584(2) 0.26937(13) 0.0162(4) Uani d . 1 . .
C C9 0.7629(3) -0.0320(2) 0.31341(13) 0.0173(4) Uani d . 1 . .
H H9A 0.7088 -0.1201 0.3143 0.021 Uiso calc R 1 . .
C C10 0.9449(3) 0.0052(2) 0.35563(13) 0.0181(4) Uani d . 1 . .
H H10A 1.0101 -0.0573 0.3845 0.022 Uiso calc R 1 . .
C C11 1.0323(3) 0.1382(2) 0.35494(13) 0.0161(4) Uani d . 1 . .
C C12 0.9253(3) 0.2302(2) 0.31130(13) 0.0168(4) Uani d . 1 . .
H H12A 0.9784 0.3185 0.3103 0.020 Uiso calc R 1 . .
C C13 0.7425(3) 0.1910(2) 0.26998(13) 0.0162(4) Uani d . 1 . .
H H13A 0.6747 0.2537 0.2420 0.019 Uiso calc R 1 . .
C C14 0.0814(4) 0.2658(2) 0.10930(14) 0.0198(5) Uani d . 1 . .
H H14A 0.1017 0.3053 0.1628 0.030 Uiso calc R 1 . .
H H14B -0.0291 0.3115 0.0849 0.030 Uiso calc R 1 . .
H H14C 0.2084 0.2754 0.0804 0.030 Uiso calc R 1 . .
C C15 1.3197(4) 0.0833(3) 0.44178(15) 0.0237(5) Uani d . 1 . .
H H15A 1.2260 0.0554 0.4813 0.036 Uiso calc R 1 . .
H H15B 1.4412 0.1278 0.4670 0.036 Uiso calc R 1 . .
H H15C 1.3614 0.0048 0.4082 0.036 Uiso calc R 1 . .
C C16 1.3169(3) 0.3058(2) 0.38333(14) 0.0204(5) Uani d . 1 . .
H H16A 1.3290 0.3140 0.3278 0.031 Uiso calc R 1 . .
H H16B 1.4538 0.3098 0.4072 0.031 Uiso calc R 1 . .
H H16C 1.2352 0.3789 0.4073 0.031 Uiso calc R 1 . .
Cl Cl1 1.18810(10) 0.69360(7) 0.46691(4) 0.02879(16) Uani d . 1 . .
S S1 0.57475(8) 0.54114(6) 0.17948(3) 0.01647(13) Uani d . 1 . .
O O1 0.4692(2) 0.66863(16) 0.17231(10) 0.0204(3) Uani d . 1 . .
O O2 0.4357(3) 0.43430(17) 0.20239(10) 0.0249(4) Uani d . 1 . .
O O3 0.7023(3) 0.50131(18) 0.11086(10) 0.0247(4) Uani d . 1 . .
C C17 0.7541(3) 0.5767(2) 0.26013(13) 0.0164(4) Uani d . 1 . .
C C18 0.6803(3) 0.5782(2) 0.33656(13) 0.0192(5) Uani d . 1 . .
H H18A 0.5409 0.5554 0.3451 0.023 Uiso calc R 1 . .
C C19 0.8147(4) 0.6137(2) 0.40055(14) 0.0209(5) Uani d . 1 . .
H H19A 0.7663 0.6153 0.4520 0.025 Uiso calc R 1 . .
C C20 1.0214(3) 0.6468(2) 0.38611(13) 0.0190(5) Uani d . 1 . .
C C21 1.0976(3) 0.6445(2) 0.31068(14) 0.0204(5) Uani d . 1 . .
H H21A 1.2371 0.6672 0.3024 0.024 Uiso calc R 1 . .
C C22 0.9634(3) 0.6076(2) 0.24660(14) 0.0184(4) Uani d . 1 . .
H H22A 1.0134 0.6037 0.1953 0.022 Uiso calc R 1 . .
O O1W 0.5623(3) 0.29024(19) 0.99640(12) 0.0270(4) Uani d . 1 . .
H H1W1 0.595(5) 0.366(4) 1.026(2) 0.054(10) Uiso d . 1 . .
H H2W1 0.552(6) 0.317(4) 0.946(3) 0.075(13) Uiso d . 1 . .

loop_
_atom_site_aniso_label
_atom_site_aniso_U_11
_atom_site_aniso_U_22
_atom_site_aniso_U_33
_atom_site_aniso_U_12
_atom_site_aniso_U_13
_atom_site_aniso_U_23
N1 0.0147(8) 0.0158(9) 0.0156(9) -0.0006(7) -0.0013(7) -0.0013(7)
N2 0.0156(9) 0.0188(10) 0.0236(10) -0.0026(7) -0.0070(7) 0.0046(8)
C1 0.0133(9) 0.0227(11) 0.0157(10) 0.0012(8) -0.0015(8) 0.0004(9)
C2 0.0155(10) 0.0239(12) 0.0164(11) -0.0026(9) -0.0017(8) -0.0008(9)
C3 0.0196(10) 0.0178(11) 0.0188(11) -0.0048(9) -0.0009(8) 0.0002(9)
C4 0.0171(10) 0.0168(11) 0.0183(11) 0.0001(8) -0.0018(8) 0.0018(8)
C5 0.0132(9) 0.0197(11) 0.0139(10) 0.0018(8) -0.0010(8) -0.0002(8)
C6 0.0150(10) 0.0157(10) 0.0189(11) -0.0024(8) -0.0010(8) 0.0004(8)
C7 0.0157(10) 0.0138(10) 0.0198(11) -0.0014(8) -0.0010(8) -0.0014(8)
C8 0.0146(10) 0.0174(11) 0.0161(10) 0.0016(8) -0.0005(8) -0.0006(8)
C9 0.0181(10) 0.0134(10) 0.0200(11) -0.0015(8) -0.0005(8) 0.0000(8)
C10 0.0200(10) 0.0162(11) 0.0185(11) 0.0022(8) -0.0028(8) 0.0040(8)
C11 0.0137(9) 0.0202(11) 0.0139(10) -0.0008(8) -0.0008(8) -0.0010(8)
C12 0.0164(10) 0.0167(11) 0.0171(10) -0.0023(8) -0.0007(8) 0.0012(8)
C13 0.0162(10) 0.0173(11) 0.0153(10) 0.0013(8) -0.0004(8) 0.0025(8)
C14 0.0194(10) 0.0152(11) 0.0249(12) -0.0007(8) -0.0031(9) 0.0024(9)
C15 0.0183(11) 0.0275(13) 0.0260(12) -0.0007(9) -0.0068(9) 0.0073(10)
C16 0.0182(10) 0.0220(11) 0.0205(11) -0.0047(9) -0.0029(8) 0.0005(9)
Cl1 0.0305(3) 0.0304(3) 0.0238(3) -0.0009(3) -0.0125(2) -0.0040(2)
S1 0.0171(3) 0.0136(3) 0.0182(3) -0.00053(19) -0.0044(2) -0.0003(2)
O1 0.0215(8) 0.0158(8) 0.0239(9) 0.0022(6) -0.0041(6) 0.0017(6)
O2 0.0251(8) 0.0192(8) 0.0306(10) -0.0073(7) -0.0091(7) 0.0056(7)
O3 0.0225(8) 0.0312(10) 0.0187(8) 0.0052(7) -0.0026(6) -0.0070(7)
C17 0.0186(10) 0.0104(10) 0.0199(11) 0.0008(8) -0.0036(8) 0.0004(8)
C18 0.0173(10) 0.0202(11) 0.0202(11) -0.0008(9) 0.0001(8) 0.0023(9)
C19 0.0257(11) 0.0207(11) 0.0159(11) 0.0005(9) 0.0002(9) 0.0001(9)
C20 0.0212(11) 0.0161(11) 0.0191(11) 0.0019(9) -0.0061(9) -0.0014(9)
C21 0.0159(10) 0.0183(11) 0.0266(12) -0.0019(9) -0.0048(9) 0.0013(9)
C22 0.0207(11) 0.0166(11) 0.0180(11) 0.0011(9) -0.0005(8) 0.0013(9)
O1W 0.0358(10) 0.0209(9) 0.0238(10) -0.0001(8) -0.0092(8) 0.0010(8)

loop_
_atom_type_symbol
_atom_type_description
_atom_type_scat_dispersion_real
_atom_type_scat_dispersion_imag
_atom_type_scat_source
C C 0.0033 0.0016 'International Tables Vol C Tables 4.2.6.8 and 6.1.1.4'
H H 0.0000 0.0000 'International Tables Vol C Tables 4.2.6.8 and 6.1.1.4'
N N 0.0061 0.0033 'International Tables Vol C Tables 4.2.6.8 and 6.1.1.4'
O O 0.0106 0.0060 'International Tables Vol C Tables 4.2.6.8 and 6.1.1.4'
S S 0.1246 0.1234 'International Tables Vol C Tables 4.2.6.8 and 6.1.1.4'
Cl Cl 0.1484 0.1585 'International Tables Vol C Tables 4.2.6.8 and 6.1.1.4'

loop_
_geom_angle_atom_site_label_1
_geom_angle_atom_site_label_2
_geom_angle_atom_site_label_3
_geom_angle_site_symmetry_1
_geom_angle_site_symmetry_3
_geom_angle
_geom_angle_publ_flag
C1 N1 C5 . . 121.90(19) ?
C1 N1 C14 . . 117.25(18) ?
C5 N1 C14 . . 120.85(17) ?
C11 N2 C15 . . 120.73(19) ?
C11 N2 C16 . . 119.76(18) ?
C15 N2 C16 . . 119.16(17) ?
N1 C1 C2 . . 121.1(2) ?
N1 C1 H1A . . 119.4 ?
C2 C1 H1A . . 119.4 ?
C1 C2 C3 . . 118.99(19) ?
C1 C2 H2A . . 120.5 ?
C3 C2 H2A . . 120.5 ?
C4 C3 C2 . . 119.6(2) ?
C4 C3 H3A . . 120.2 ?
C2 C3 H3A . . 120.2 ?
C3 C4 C5 . . 121.2(2) ?
C3 C4 H4A . . 119.4 ?
C5 C4 H4A . . 119.4 ?
N1 C5 C4 . . 117.15(18) ?
N1 C5 C6 . . 119.21(19) ?
C4 C5 C6 . . 123.64(19) ?
C7 C6 C5 . . 123.3(2) ?
C7 C6 H6A . . 118.3 ?
C5 C6 H6A . . 118.3 ?
C6 C7 C8 . . 127.2(2) ?
C6 C7 H7A . . 116.4 ?
C8 C7 H7A . . 116.4 ?
C9 C8 C13 . . 117.25(18) ?
C9 C8 C7 . . 119.4(2) ?
C13 C8 C7 . . 123.38(19) ?
C10 C9 C8 . . 122.3(2) ?
C10 C9 H9A . . 118.9 ?
C8 C9 H9A . . 118.9 ?
C9 C10 C11 . . 120.26(19) ?
C9 C10 H10A . . 119.9 ?
C11 C10 H10A . . 119.9 ?
N2 C11 C12 . . 121.0(2) ?
N2 C11 C10 . . 121.27(19) ?
C12 C11 C10 . . 117.72(18) ?
C13 C12 C11 . . 121.0(2) ?
C13 C12 H12A . . 119.5 ?
C11 C12 H12A . . 119.5 ?
C12 C13 C8 . . 121.5(2) ?
C12 C13 H13A . . 119.2 ?
C8 C13 H13A . . 119.2 ?
N1 C14 H14A . . 109.5 ?
N1 C14 H14B . . 109.5 ?
H14A C14 H14B . . 109.5 ?
N1 C14 H14C . . 109.5 ?
H14A C14 H14C . . 109.5 ?
H14B C14 H14C . . 109.5 ?
N2 C15 H15A . . 109.5 ?
N2 C15 H15B . . 109.5 ?
H15A C15 H15B . . 109.5 ?
N2 C15 H15C . . 109.5 ?
H15A C15 H15C . . 109.5 ?
H15B C15 H15C . . 109.5 ?
N2 C16 H16A . . 109.5 ?
N2 C16 H16B . . 109.5 ?
H16A C16 H16B . . 109.5 ?
N2 C16 H16C . . 109.5 ?
H16A C16 H16C . . 109.5 ?
H16B C16 H16C . . 109.5 ?
O2 S1 O3 . . 114.41(11) ?
O2 S1 O1 . . 113.10(10) ?
O3 S1 O1 . . 112.03(10) ?
O2 S1 C17 . . 105.34(10) ?
O3 S1 C17 . . 105.74(10) ?
O1 S1 C17 . . 105.26(10) ?
C18 C17 C22 . . 120.5(2) ?
C18 C17 S1 . . 118.96(16) ?
C22 C17 S1 . . 120.51(18) ?
C17 C18 C19 . . 120.0(2) ?
C17 C18 H18A . . 120.0 ?
C19 C18 H18A . . 120.0 ?
C20 C19 C18 . . 118.8(2) ?
C20 C19 H19A . . 120.6 ?
C18 C19 H19A . . 120.6 ?
C21 C20 C19 . . 121.9(2) ?
C21 C20 Cl1 . . 119.68(17) ?
C19 C20 Cl1 . . 118.42(18) ?
C20 C21 C22 . . 119.3(2) ?
C20 C21 H21A . . 120.4 ?
C22 C21 H21A . . 120.4 ?
C17 C22 C21 . . 119.5(2) ?
C17 C22 H22A . . 120.3 ?
C21 C22 H22A . . 120.3 ?
H1W1 O1W H2W1 . . 104(3) ?

loop_
_geom_bond_atom_site_label_1
_geom_bond_atom_site_label_2
_geom_bond_site_symmetry_2
_geom_bond_distance
_geom_bond_publ_flag
N1 C1 . 1.358(3) ?
N1 C5 . 1.371(3) ?
N1 C14 . 1.482(3) ?
N2 C11 . 1.372(2) ?
N2 C15 . 1.447(3) ?
N2 C16 . 1.452(3) ?
C1 C2 . 1.372(3) ?
C1 H1A . 0.9300 ?
C2 C3 . 1.387(3) ?
C2 H2A . 0.9300 ?
C3 C4 . 1.378(3) ?
C3 H3A . 0.9300 ?
C4 C5 . 1.406(3) ?
C4 H4A . 0.9300 ?
C5 C6 . 1.451(3) ?
C6 C7 . 1.349(3) ?
C6 H6A . 0.9300 ?
C7 C8 . 1.451(3) ?
C7 H7A . 0.9300 ?
C8 C9 . 1.402(3) ?
C8 C13 . 1.406(3) ?
C9 C10 . 1.385(3) ?
C9 H9A . 0.9300 ?
C10 C11 . 1.417(3) ?
C10 H10A . 0.9300 ?
C11 C12 . 1.413(3) ?
C12 C13 . 1.386(3) ?
C12 H12A . 0.9300 ?
C13 H13A . 0.9300 ?
C14 H14A . 0.9600 ?
C14 H14B . 0.9600 ?
C14 H14C . 0.9600 ?
C15 H15A . 0.9600 ?
C15 H15B . 0.9600 ?
C15 H15C . 0.9600 ?
C16 H16A . 0.9600 ?
C16 H16B . 0.9600 ?
C16 H16C . 0.9600 ?
Cl1 C20 . 1.750(2) ?
S1 O2 . 1.4495(17) ?
S1 O3 . 1.4562(18) ?
S1 O1 . 1.4561(16) ?
S1 C17 . 1.782(2) ?
C17 C18 . 1.386(3) ?
C17 C22 . 1.391(3) ?
C18 C19 . 1.392(3) ?
C18 H18A . 0.9300 ?
C19 C20 . 1.383(3) ?
C19 H19A . 0.9300 ?
C20 C21 . 1.374(3) ?
C21 C22 . 1.395(3) ?
C21 H21A . 0.9300 ?
C22 H22A . 0.9300 ?
O1W H1W1 . 0.88(4) ?
O1W H2W1 . 0.91(4) ?

loop_
_geom_hbond_atom_site_label_D
_geom_hbond_atom_site_label_H
_geom_hbond_atom_site_label_A
_geom_hbond_site_symmetry_A
_geom_hbond_distance_DH
_geom_hbond_distance_HA
_geom_hbond_distance_DA
_geom_hbond_angle_DHA
_geom_hbond_publ_flag
O1W H1W1 O3 1_556 0.88(4) 1.97(4) 2.831(3) 164(3) y
O1W H2W1 O1 2_666 0.92(5) 2.04(5) 2.944(3) 167(4) y
C1 H1A O1W 1_454 0.93 2.24 3.170(3) 179 y
C2 H2A O1W 2_556 0.93 2.44 3.229(3) 143 y
C4 H4A O1 1_545 0.93 2.52 3.406(2) 160 y
C6 H6A O2 1_555 0.93 2.55 3.453(3) 164 y
C13 H13A O2 1_555 0.93 2.51 3.414(3) 164 y
C14 H14A O2 1_555 0.96 2.51 3.106(3) 120 y
C14 H14B O3 1_455 0.96 2.58 3.393(3) 143 y
C9 H9A Cg3 1_545 0.93 2.93 3.650(2) 135 y
C12 H12A Cg3 1_555 0.93 2.95 3.760(2) 147 y

loop_
_geom_torsion_atom_site_label_1
_geom_torsion_atom_site_label_2
_geom_torsion_atom_site_label_3
_geom_torsion_atom_site_label_4
_geom_torsion_site_symmetry_1
_geom_torsion_site_symmetry_2
_geom_torsion_site_symmetry_3
_geom_torsion_site_symmetry_4
_geom_torsion
_geom_torsion_publ_flag
C5 N1 C1 C2 . . . . -0.7(3) ?
C14 N1 C1 C2 . . . . 178.5(2) ?
N1 C1 C2 C3 . . . . -0.8(3) ?
C1 C2 C3 C4 . . . . 1.1(3) ?
C2 C3 C4 C5 . . . . 0.1(3) ?
C1 N1 C5 C4 . . . . 1.9(3) ?
C14 N1 C5 C4 . . . . -177.3(2) ?
C1 N1 C5 C6 . . . . -178.8(2) ?
C14 N1 C5 C6 . . . . 2.0(3) ?
C3 C4 C5 N1 . . . . -1.6(3) ?
C3 C4 C5 C6 . . . . 179.1(2) ?
N1 C5 C6 C7 . . . . 172.1(2) ?
C4 C5 C6 C7 . . . . -8.6(4) ?
C5 C6 C7 C8 . . . . -178.7(2) ?
C6 C7 C8 C9 . . . . 178.2(2) ?
C6 C7 C8 C13 . . . . -1.1(4) ?
C13 C8 C9 C10 . . . . -0.5(3) ?
C7 C8 C9 C10 . . . . -179.9(2) ?
C8 C9 C10 C11 . . . . -0.5(3) ?
C15 N2 C11 C12 . . . . 177.8(2) ?
C16 N2 C11 C12 . . . . -9.1(3) ?
C15 N2 C11 C10 . . . . -2.5(3) ?
C16 N2 C11 C10 . . . . 170.6(2) ?
C9 C10 C11 N2 . . . . -178.6(2) ?
C9 C10 C11 C12 . . . . 1.1(3) ?
N2 C11 C12 C13 . . . . 179.1(2) ?
C10 C11 C12 C13 . . . . -0.7(3) ?
C11 C12 C13 C8 . . . . -0.4(3) ?
C9 C8 C13 C12 . . . . 1.0(3) ?
C7 C8 C13 C12 . . . . -179.6(2) ?
O2 S1 C17 C18 . . . . -39.6(2) ?
O3 S1 C17 C18 . . . . -161.15(18) ?
O1 S1 C17 C18 . . . . 80.12(19) ?
O2 S1 C17 C22 . . . . 142.77(18) ?
O3 S1 C17 C22 . . . . 21.3(2) ?
O1 S1 C17 C22 . . . . -97.47(19) ?
C22 C17 C18 C19 . . . . 1.5(3) ?
S1 C17 C18 C19 . . . . -176.11(18) ?
C17 C18 C19 C20 . . . . -0.2(3) ?
C18 C19 C20 C21 . . . . -0.5(4) ?
C18 C19 C20 Cl1 . . . . 179.14(18) ?
C19 C20 C21 C22 . . . . -0.1(3) ?
Cl1 C20 C21 C22 . . . . -179.73(17) ?
C18 C17 C22 C21 . . . . -2.1(3) ?
S1 C17 C22 C21 . . . . 175.48(17) ?
C20 C21 C22 C17 . . . . 1.4(3) ?

loop_
_cod_related_entry_id
_cod_related_entry_database
_cod_related_entry_code
1 ChemSpider 30656248
